data_7100718
_journal_name_full 'Chemical Communications'
_journal_paper_doi 10.1039/b514818a
_journal_year 2006
_chemical_formula_sum 'C38 H66 O Tm'
_chemical_formula_weight 707.84
_space_group_IT_number 14
_symmetry_cell_setting monoclinic
_symmetry_space_group_name_Hall '-P 2yn'
_symmetry_space_group_name_H-M 'P 1 21/n 1'
_cell_angle_alpha 90.00
_cell_angle_beta 94.3800(10)
_cell_angle_gamma 90.00
_cell_formula_units_Z 4
_cell_length_a 10.2120(10)
_cell_length_b 15.6790(10)
_cell_length_c 23.3570(10)
_cell_measurement_temperature 150.0(1)
_cell_volume 3728.9(5)
_diffrn_ambient_temperature 150.0(1)
_exptl_crystal_density_diffrn 1.261
_cod_depositor_comments
;
The following automatic conversions were performed:
'_symmetry_cell_setting' value 'Monoclinic' changed to 'monoclinic'
according to '/home/saulius/struct/CIF-dictionaries/cif_core.dic'
dictionary named 'cif_core.dic' version 2.4.1 from 2010-06-29.

Automatic conversion script
Id: cif_fix_enum 1527 2010-12-29 10:47:43Z saulius 
;
_cod_original_sg_symbol_H-M 'P 21/n'
_cod_database_code 7100718

loop_
_symmetry_equiv_pos_as_xyz
'x, y, z'
'-x+1/2, y+1/2, -z+1/2'
'-x, -y, -z'
'x-1/2, -y-1/2, z-1/2'

loop_
_atom_site_label
_atom_site_type_symbol
_atom_site_fract_x
_atom_site_fract_y
_atom_site_fract_z
_atom_site_U_iso_or_equiv
_atom_site_adp_type
_atom_site_occupancy
_atom_site_symmetry_multiplicity
_atom_site_calc_flag
_atom_site_refinement_flags
_atom_site_disorder_assembly
_atom_site_disorder_group
Tm1 Tm 0.675944(14) 0.298366(9) 0.862972(6) 0.02545(5) Uani 1 1 d . . .
C1 C 0.5859(3) 0.46128(19) 0.87262(14) 0.0245(7) Uani 1 1 d . . .
H1 H 0.5596 0.4754 0.9096 0.029 Uiso 1 1 calc R . .
O1 O 0.8306(2) 0.23825(14) 0.79715(10) 0.0328(6) Uani 1 1 d . . .
C2 C 0.5005(3) 0.4275(2) 0.82695(14) 0.0264(7) Uani 1 1 d . . .
C3 C 0.5810(3) 0.41504(19) 0.77959(14) 0.0261(7) Uani 1 1 d . . .
C4 C 0.7108(3) 0.4416(2) 0.79876(15) 0.0275(7) Uani 1 1 d . . .
H4 H 0.7842 0.4398 0.7761 0.033 Uiso 1 1 calc R . .
C5 C 0.7149(3) 0.4709(2) 0.85546(14) 0.0264(7) Uani 1 1 d . . .
C6 C 0.3509(3) 0.4331(2) 0.83186(16) 0.0331(8) Uani 1 1 d . . .
C7 C 0.3069(3) 0.5248(2) 0.81534(16) 0.0393(9) Uani 1 1 d . . .
H7A H 0.3203 0.5350 0.7748 0.059 Uiso 1 1 calc R . .
H7B H 0.3589 0.5658 0.8392 0.059 Uiso 1 1 calc R . .
H7C H 0.2137 0.5318 0.8215 0.059 Uiso 1 1 calc R . .
C8 C 0.3187(4) 0.4186(3) 0.89475(16) 0.0443(10) Uani 1 1 d . . .
H8A H 0.2234 0.4214 0.8972 0.067 Uiso 1 1 calc R . .
H8B H 0.3614 0.4629 0.9192 0.067 Uiso 1 1 calc R . .
H8C H 0.3509 0.3624 0.9076 0.067 Uiso 1 1 calc R . .
C9 C 0.2651(4) 0.3711(3) 0.79593(19) 0.0513(11) Uani 1 1 d . . .
H9A H 0.2758 0.3810 0.7551 0.077 Uiso 1 1 calc R . .
H9B H 0.1729 0.3797 0.8035 0.077 Uiso 1 1 calc R . .
H9C H 0.2912 0.3125 0.8060 0.077 Uiso 1 1 calc R . .
C10 C 0.5477(4) 0.3868(2) 0.71692(15) 0.0330(8) Uani 1 1 d . . .
C11 C 0.4966(5) 0.2946(2) 0.71278(19) 0.0481(11) Uani 1 1 d . . .
H11A H 0.5644 0.2557 0.7294 0.072 Uiso 1 1 calc R . .
H11B H 0.4751 0.2797 0.6724 0.072 Uiso 1 1 calc R . .
H11C H 0.4177 0.2895 0.7339 0.072 Uiso 1 1 calc R . .
C12 C 0.6711(4) 0.3888(3) 0.68272(15) 0.0460(10) Uani 1 1 d . . .
H12A H 0.7042 0.4474 0.6814 0.069 Uiso 1 1 calc R . .
H12B H 0.6485 0.3684 0.6435 0.069 Uiso 1 1 calc R . .
H12C H 0.7389 0.3519 0.7015 0.069 Uiso 1 1 calc R . .
C13 C 0.4483(4) 0.4476(2) 0.68547(16) 0.0378(9) Uani 1 1 d . . .
H13A H 0.3651 0.4455 0.7038 0.057 Uiso 1 1 calc R . .
H13B H 0.4334 0.4302 0.6452 0.057 Uiso 1 1 calc R . .
H13C H 0.4830 0.5059 0.6874 0.057 Uiso 1 1 calc R . .
C14 C 0.8318(3) 0.5095(2) 0.89078(15) 0.0304(8) Uani 1 1 d . . .
C15 C 0.9062(5) 0.5703(3) 0.8542(2) 0.0680(15) Uani 1 1 d . . .
H15A H 0.9270 0.5414 0.8189 0.102 Uiso 1 1 calc R . .
H15B H 0.9878 0.5881 0.8757 0.102 Uiso 1 1 calc R . .
H15C H 0.8518 0.6205 0.8446 0.102 Uiso 1 1 calc R . .
C16 C 0.7893(4) 0.5561(3) 0.94341(19) 0.0517(11) Uani 1 1 d . . .
H16A H 0.7310 0.6035 0.9312 0.078 Uiso 1 1 calc R . .
H16B H 0.8668 0.5784 0.9658 0.078 Uiso 1 1 calc R . .
H16C H 0.7425 0.5165 0.9671 0.078 Uiso 1 1 calc R . .
C17 C 0.9240(4) 0.4381(3) 0.91104(19) 0.0567(12) Uani 1 1 d . . .
H17A H 0.8769 0.3972 0.9336 0.085 Uiso 1 1 calc R . .
H17B H 0.9984 0.4618 0.9349 0.085 Uiso 1 1 calc R . .
H17C H 0.9563 0.4091 0.8777 0.085 Uiso 1 1 calc R . .
C18 C 0.5448(4) 0.2156(2) 0.94282(16) 0.0329(8) Uani 1 1 d . . .
H18 H 0.4633 0.2412 0.9500 0.039 Uiso 1 1 calc R . .
C19 C 0.6662(4) 0.2354(2) 0.97330(15) 0.0302(8) Uani 1 1 d . . .
C20 C 0.7637(4) 0.1843(2) 0.94834(15) 0.0304(8) Uani 1 1 d . . .
C21 C 0.6953(4) 0.1360(2) 0.90367(15) 0.0322(8) Uani 1 1 d . . .
H21 H 0.7363 0.0973 0.8793 0.039 Uiso 1 1 calc R . .
C22 C 0.5602(4) 0.1527(2) 0.90026(15) 0.0308(8) Uani 1 1 d . A .
C23 C 0.6628(4) 0.2844(2) 1.03087(15) 0.0350(8) Uani 1 1 d . . .
C24 C 0.5564(4) 0.3539(3) 1.02594(18) 0.0491(10) Uani 1 1 d . . .
H24A H 0.4707 0.3275 1.0159 0.074 Uiso 1 1 calc R . .
H24B H 0.5762 0.3947 0.9960 0.074 Uiso 1 1 calc R . .
H24C H 0.5545 0.3837 1.0627 0.074 Uiso 1 1 calc R . .
C25 C 0.7894(4) 0.3297(3) 1.05242(17) 0.0464(10) Uani 1 1 d . . .
H25A H 0.7767 0.3579 1.0890 0.070 Uiso 1 1 calc R . .
H25B H 0.8120 0.3724 1.0242 0.070 Uiso 1 1 calc R . .
H25C H 0.8607 0.2880 1.0579 0.070 Uiso 1 1 calc R . .
C26 C 0.6262(5) 0.2207(3) 1.07680(18) 0.0541(12) Uani 1 1 d . . .
H26A H 0.6922 0.1753 1.0806 0.081 Uiso 1 1 calc R . .
H26B H 0.5400 0.1959 1.0656 0.081 Uiso 1 1 calc R . .
H26C H 0.6230 0.2502 1.1136 0.081 Uiso 1 1 calc R . .
C27 C 0.9094(4) 0.1639(2) 0.96621(15) 0.0334(8) Uani 1 1 d . . .
C28 C 1.0032(4) 0.2406(3) 0.96546(18) 0.0459(10) Uani 1 1 d . . .
H28A H 1.0071 0.2608 0.9259 0.069 Uiso 1 1 calc R . .
H28B H 1.0912 0.2233 0.9808 0.069 Uiso 1 1 calc R . .
H28C H 0.9712 0.2866 0.9891 0.069 Uiso 1 1 calc R . .
C29 C 0.9212(4) 0.1213(3) 1.02556(17) 0.0512(11) Uani 1 1 d . . .
H29A H 0.8976 0.1624 1.0546 0.077 Uiso 1 1 calc R . .
H29B H 1.0118 0.1020 1.0345 0.077 Uiso 1 1 calc R . .
H29C H 0.8617 0.0722 1.0254 0.077 Uiso 1 1 calc R . .
C30 C 0.9627(4) 0.0993(2) 0.92440(17) 0.0440(10) Uani 1 1 d . . .
H30A H 0.9110 0.0466 0.9248 0.066 Uiso 1 1 calc R . .
H30B H 1.0548 0.0867 0.9362 0.066 Uiso 1 1 calc R . .
H30C H 0.9562 0.1233 0.8856 0.066 Uiso 1 1 calc R . .
C31 C 0.4531(4) 0.0985(2) 0.86987(16) 0.0369(8) Uani 1 1 d . . .
C32 C 0.494(3) 0.049(2) 0.8226(10) 0.068(3) Uani 0.32(2) 1 d P A 1
H32A H 0.4192 0.0178 0.8046 0.103 Uiso 0.32(2) 1 calc PR A 1
H32B H 0.5630 0.0091 0.8365 0.103 Uiso 0.32(2) 1 calc PR A 1
H32C H 0.5290 0.0877 0.7942 0.103 Uiso 0.32(2) 1 calc PR A 1
C33 C 0.403(3) 0.0347(14) 0.9154(9) 0.051(6) Uani 0.32(2) 1 d P A 1
H33A H 0.3655 0.0670 0.9461 0.077 Uiso 0.32(2) 1 calc PR A 1
H33B H 0.4766 0.0001 0.9316 0.077 Uiso 0.32(2) 1 calc PR A 1
H33C H 0.3355 -0.0026 0.8967 0.077 Uiso 0.32(2) 1 calc PR A 1
C34 C 0.327(2) 0.1460(14) 0.8472(9) 0.043(5) Uani 0.32(2) 1 d P A 1
H34A H 0.2563 0.1045 0.8379 0.065 Uiso 0.32(2) 1 calc PR A 1
H34B H 0.3436 0.1782 0.8126 0.065 Uiso 0.32(2) 1 calc PR A 1
H34C H 0.2996 0.1853 0.8767 0.065 Uiso 0.32(2) 1 calc PR A 1
C32A C 0.4823(12) 0.0844(10) 0.8058(5) 0.068(3) Uani 0.68(2) 1 d P A 2
H32D H 0.4261 0.0386 0.7892 0.103 Uiso 0.68(2) 1 calc PR A 2
H32E H 0.5747 0.0685 0.8040 0.103 Uiso 0.68(2) 1 calc PR A 2
H32F H 0.4644 0.1371 0.7842 0.103 Uiso 0.68(2) 1 calc PR A 2
C33A C 0.4587(15) 0.0102(7) 0.8967(7) 0.080(4) Uani 0.68(2) 1 d P A 2
H33D H 0.4376 0.0141 0.9369 0.120 Uiso 0.68(2) 1 calc PR A 2
H33E H 0.5471 -0.0135 0.8950 0.120 Uiso 0.68(2) 1 calc PR A 2
H33F H 0.3949 -0.0271 0.8756 0.120 Uiso 0.68(2) 1 calc PR A 2
C34A C 0.3206(12) 0.1360(9) 0.8757(7) 0.077(4) Uani 0.68(2) 1 d P A 2
H34D H 0.3095 0.1474 0.9163 0.116 Uiso 0.68(2) 1 calc PR A 2
H34E H 0.2529 0.0958 0.8607 0.116 Uiso 0.68(2) 1 calc PR A 2
H34F H 0.3122 0.1894 0.8539 0.116 Uiso 0.68(2) 1 calc PR A 2
C35 C 0.9584(4) 0.2734(2) 0.78781(16) 0.0345(8) Uani 1 1 d . . .
H35A H 1.0120 0.2794 0.8247 0.041 Uiso 1 1 calc R . .
H35B H 0.9491 0.3302 0.7694 0.041 Uiso 1 1 calc R . .
C36 C 1.0222(4) 0.2115(3) 0.7490(2) 0.0554(12) Uani 1 1 d . . .
H36A H 1.0794 0.1707 0.7716 0.067 Uiso 1 1 calc R . .
H36B H 1.0749 0.2419 0.7216 0.067 Uiso 1 1 calc R . .
C37 C 0.9056(4) 0.1663(3) 0.71798(18) 0.0463(10) Uani 1 1 d . . .
H37A H 0.8664 0.2006 0.6855 0.056 Uiso 1 1 calc R . .
H37B H 0.9305 0.1095 0.7038 0.056 Uiso 1 1 calc R . .
C38 C 0.8140(4) 0.1590(2) 0.76561(16) 0.0356(8) Uani 1 1 d . . .
H38A H 0.7219 0.1521 0.7497 0.043 Uiso 1 1 calc R . .
H38B H 0.8381 0.1097 0.7907 0.043 Uiso 1 1 calc R . .

loop_
_atom_site_aniso_label
_atom_site_aniso_U_11
_atom_site_aniso_U_22
_atom_site_aniso_U_33
_atom_site_aniso_U_23
_atom_site_aniso_U_13
_atom_site_aniso_U_12
Tm1 0.02847(8) 0.02317(8) 0.02472(8) 0.00029(7) 0.00206(6) 0.00060(7)
C1 0.0241(16) 0.0245(15) 0.0253(17) 0.0031(14) 0.0036(13) 0.0009(13)
O1 0.0332(14) 0.0256(12) 0.0398(15) -0.0027(11) 0.0042(11) 0.0015(10)
C2 0.0263(17) 0.0244(16) 0.0286(17) 0.0038(14) 0.0029(14) 0.0010(13)
C3 0.0300(18) 0.0207(16) 0.0272(17) 0.0019(13) -0.0009(14) 0.0015(13)
C4 0.0242(17) 0.0260(17) 0.0328(18) 0.0030(14) 0.0058(14) 0.0005(13)
C5 0.0274(17) 0.0205(16) 0.0315(18) 0.0006(14) 0.0031(14) 0.0033(13)
C6 0.0241(18) 0.0373(19) 0.038(2) -0.0006(16) -0.0004(15) -0.0032(15)
C7 0.0261(19) 0.049(2) 0.043(2) 0.0041(18) 0.0025(16) 0.0092(16)
C8 0.028(2) 0.063(3) 0.043(2) 0.010(2) 0.0099(17) -0.0028(18)
C9 0.036(2) 0.059(3) 0.058(3) 0.001(2) -0.002(2) -0.019(2)
C10 0.040(2) 0.0300(18) 0.0286(18) 0.0004(15) -0.0020(15) 0.0037(16)
C11 0.063(3) 0.034(2) 0.044(2) -0.0089(19) -0.013(2) 0.0032(19)
C12 0.048(2) 0.065(3) 0.0251(19) -0.0019(19) 0.0038(17) 0.010(2)
C13 0.045(2) 0.038(2) 0.0296(19) -0.0016(16) -0.0034(17) 0.0018(17)
C14 0.0251(17) 0.0347(18) 0.0308(19) 0.0003(16) -0.0012(14) -0.0002(15)
C15 0.060(3) 0.083(3) 0.058(3) 0.022(3) -0.018(2) -0.042(3)
C16 0.036(2) 0.056(3) 0.062(3) -0.029(2) -0.006(2) 0.0015(19)
C17 0.055(3) 0.063(3) 0.049(3) -0.011(2) -0.015(2) 0.021(2)
C18 0.036(2) 0.0315(19) 0.0323(19) 0.0000(15) 0.0100(16) -0.0008(15)
C19 0.038(2) 0.0263(16) 0.0264(18) 0.0029(15) 0.0036(15) -0.0015(15)
C20 0.039(2) 0.0262(17) 0.0259(17) 0.0040(14) 0.0012(15) 0.0027(14)
C21 0.049(2) 0.0235(16) 0.0242(17) -0.0022(14) 0.0011(16) 0.0014(15)
C22 0.036(2) 0.0212(16) 0.036(2) 0.0035(15) 0.0053(16) -0.0030(14)
C23 0.046(2) 0.0332(19) 0.0265(18) -0.0012(15) 0.0057(16) 0.0014(16)
C24 0.055(3) 0.053(2) 0.040(2) -0.011(2) 0.008(2) 0.009(2)
C25 0.054(3) 0.049(2) 0.036(2) -0.0118(19) 0.0014(19) 0.001(2)
C26 0.077(3) 0.056(3) 0.031(2) 0.003(2) 0.014(2) -0.003(2)
C27 0.039(2) 0.0301(18) 0.0296(19) -0.0001(16) -0.0043(16) 0.0079(16)
C28 0.046(2) 0.042(2) 0.048(2) -0.003(2) -0.007(2) 0.0026(19)
C29 0.065(3) 0.049(2) 0.038(2) 0.005(2) -0.004(2) 0.016(2)
C30 0.046(2) 0.044(2) 0.041(2) -0.0027(19) -0.0057(19) 0.0146(19)
C31 0.040(2) 0.0331(19) 0.036(2) 0.0018(17) -0.0011(17) -0.0101(17)
C32 0.063(5) 0.107(10) 0.035(6) -0.011(5) 0.002(5) -0.046(7)
C33 0.073(16) 0.035(10) 0.044(10) 0.013(8) -0.009(9) -0.023(9)
C34 0.040(9) 0.039(8) 0.049(11) -0.012(8) -0.003(9) 0.016(7)
C32A 0.063(5) 0.107(10) 0.035(6) -0.011(5) 0.002(5) -0.046(7)
C33A 0.099(10) 0.043(6) 0.094(10) 0.009(6) -0.017(7) -0.027(6)
C34A 0.049(5) 0.081(7) 0.101(10) -0.030(8) -0.009(7) -0.025(5)
C35 0.0295(19) 0.0356(18) 0.038(2) -0.0059(17) 0.0039(16) -0.0033(15)
C36 0.042(2) 0.060(3) 0.066(3) -0.028(2) 0.015(2) -0.010(2)
C37 0.046(2) 0.048(2) 0.046(2) -0.018(2) 0.011(2) -0.0060(19)
C38 0.037(2) 0.0283(18) 0.041(2) -0.0062(17) 0.0023(17) 0.0001(16)

loop_
_geom_bond_atom_site_label_1
_geom_bond_atom_site_label_2
_geom_bond_distance
_geom_bond_site_symmetry_2
_geom_bond_publ_flag
Tm1 O1 2.473(2) . ?
Tm1 C18 2.709(4) . ?
Tm1 C21 2.720(3) . ?
Tm1 C1 2.730(3) . ?
Tm1 C4 2.739(3) . ?
Tm1 C5 2.741(3) . ?
Tm1 C22 2.744(3) . ?
Tm1 C19 2.768(3) . ?
Tm1 C20 2.776(3) . ?
Tm1 C2 2.791(3) . ?
Tm1 C3 2.791(3) . ?
C1 C5 1.414(5) . ?
C1 C2 1.427(4) . ?
O1 C38 1.448(4) . ?
O1 C35 1.449(4) . ?
C2 C3 1.441(4) . ?
C2 C6 1.544(5) . ?
C3 C4 1.429(4) . ?
C3 C10 1.542(5) . ?
C4 C5 1.399(5) . ?
C5 C14 1.525(5) . ?
C6 C9 1.518(5) . ?
C6 C7 1.546(5) . ?
C6 C8 1.546(5) . ?
C10 C11 1.538(5) . ?
C10 C13 1.538(5) . ?
C10 C12 1.543(5) . ?
C14 C17 1.516(5) . ?
C14 C15 1.520(5) . ?
C14 C16 1.521(5) . ?
C18 C19 1.416(5) . ?
C18 C22 1.417(5) . ?
C19 C20 1.436(5) . ?
C19 C23 1.551(5) . ?
C20 C21 1.428(5) . ?
C20 C27 1.548(5) . ?
C21 C22 1.401(5) . ?
C22 C31 1.518(5) . ?
C23 C25 1.526(5) . ?
C23 C26 1.533(5) . ?
C23 C24 1.537(5) . ?
C27 C29 1.535(5) . ?
C27 C30 1.535(5) . ?
C27 C28 1.539(5) . ?
C31 C32 1.44(3) . ?
C31 C34A 1.491(13) . ?
C31 C33A 1.519(11) . ?
C31 C34 1.55(2) . ?
C31 C32A 1.563(12) . ?
C31 C33 1.57(2) . ?
C35 C36 1.509(5) . ?
C36 C37 1.521(6) . ?
C37 C38 1.512(5) . ?
